data_1543737
loop_
_publ_author_name
'Kadir, Aisyah'
'Abd Malek, Normyzatul Akmal'
'Mohd Zaki, Hamizah'
'Hasbullah, Siti Aishah'
'Yamin, Bohari M.'

_publ_section_title
;
 1-(4-Fluorophenyl)-4,4,6-trimethyl-3,4-dihydropyrimidine-2(1<i>H</i>)-thione
;
_journal_coeditor_code LH4008
_journal_issue 7
_journal_name_full IUCrData
_journal_page_first x161189
_journal_paper_doi 10.1107/S2414314616011895
_journal_volume 1
_journal_year 2016
_chemical_formula_iupac 'C13 H15 F N2 S'
_chemical_formula_moiety 'C13 H15 F N2 S'
_chemical_formula_sum 'C13 H15 F N2 S'
_chemical_formula_weight 250.33
_chemical_name_systematic
;
1-(4-Fluorophenyl)-4,4,6-trimethyl-3,4-dihydropyrimidine-2(1<i>H</i>)-thione
;
_space_group_IT_number 15
_symmetry_cell_setting monoclinic
_symmetry_space_group_name_Hall '-C 2yc'
_symmetry_space_group_name_H-M 'C 1 2/c 1'
_atom_sites_solution_hydrogens geom
_atom_sites_solution_primary direct
_atom_sites_solution_secondary difmap
_audit_creation_method SHELXL-97
_cell_angle_alpha 90.00
_cell_angle_beta 128.524(3)
_cell_angle_gamma 90.00
_cell_formula_units_Z 8
_cell_length_a 21.231(3)
_cell_length_b 10.8714(14)
_cell_length_c 14.589(4)
_cell_measurement_reflns_used 9935
_cell_measurement_temperature 303(2)
_cell_measurement_theta_max 28.1
_cell_measurement_theta_min 3.3
_cell_volume 2634.4(9)
_computing_cell_refinement
;
SAINT (Bruker, 2000)
;
_computing_data_collection
;
SMART (Bruker, 2000)
;
_computing_data_reduction
;
SAINT (Bruker, 2000)
;
_computing_molecular_graphics
;
SHELXTL (Sheldrick, 2008)
;
_computing_publication_material
;
SHELXTL (Sheldrick, 2008) and PLATON (Spek, 2009)
;
_computing_structure_refinement
;
SHELXTL (Sheldrick, 2008)
;
_computing_structure_solution
;
SHELXTL (Sheldrick, 2008)
;
_diffrn_ambient_temperature 303(2)
_diffrn_detector_area_resol_mean 83.66
_diffrn_measured_fraction_theta_full 0.998
_diffrn_measured_fraction_theta_max 0.998
_diffrn_measurement_device_type
;
Bruker SMART APEX CCD
;
_diffrn_measurement_method '\w scans'
_diffrn_radiation_monochromator graphite
_diffrn_radiation_source 'fine-focus sealed tube'
_diffrn_radiation_type MoK\a
_diffrn_radiation_wavelength 0.71073
_diffrn_reflns_av_R_equivalents 0.0430
_diffrn_reflns_av_sigmaI/netI 0.0162
_diffrn_reflns_limit_h_max 25
_diffrn_reflns_limit_h_min -25
_diffrn_reflns_limit_k_max 13
_diffrn_reflns_limit_k_min -13
_diffrn_reflns_limit_l_max 17
_diffrn_reflns_limit_l_min -17
_diffrn_reflns_number 35963
_diffrn_reflns_theta_full 25.50
_diffrn_reflns_theta_max 25.50
_diffrn_reflns_theta_min 3.31
_diffrn_standards_decay_% 0
_diffrn_standards_interval_count 0
_diffrn_standards_interval_time 0
_diffrn_standards_number 0
_exptl_absorpt_coefficient_mu 0.237
_exptl_absorpt_correction_T_max 0.9563
_exptl_absorpt_correction_T_min 0.8966
_exptl_absorpt_correction_type multi-scan
_exptl_absorpt_process_details
;
(SADABS; Bruker, 2000)
;
_exptl_crystal_colour colourless
_exptl_crystal_density_diffrn 1.262
_exptl_crystal_density_method 'not measured'
_exptl_crystal_description block
_exptl_crystal_F_000 1056
_exptl_crystal_size_max 0.47
_exptl_crystal_size_mid 0.46
_exptl_crystal_size_min 0.19
_refine_diff_density_max 0.209
_refine_diff_density_min -0.273
_refine_ls_extinction_method none
_refine_ls_goodness_of_fit_ref 1.100
_refine_ls_hydrogen_treatment mixed
_refine_ls_matrix_type full
_refine_ls_number_parameters 158
_refine_ls_number_reflns 2452
_refine_ls_number_restraints 1
_refine_ls_restrained_S_all 1.100
_refine_ls_R_factor_all 0.0497
_refine_ls_R_factor_gt 0.0390
_refine_ls_shift/su_max 0.001
_refine_ls_shift/su_mean 0.000
_refine_ls_structure_factor_coef Fsqd
_refine_ls_weighting_details 'calc w=1/[\s^2^(Fo^2^)+(0.0435P)^2^+2.1835P] where P=(Fo^2^+2Fc^2^)/3'
_refine_ls_weighting_scheme calc
_refine_ls_wR_factor_gt 0.0913
_refine_ls_wR_factor_ref 0.1017
_reflns_number_gt 2017
_reflns_number_total 2452
_reflns_threshold_expression I>2\s(I)
_cod_data_source_file lh4008sup1.cif
_cod_data_source_block I
_cod_original_cell_volume 2634.3(8)
_cod_original_sg_symbol_H-M 'C 2/c'
_cod_database_code 1543737

loop_
_symmetry_equiv_pos_as_xyz
'x, y, z'
'-x, y, -z+1/2'
'x+1/2, y+1/2, z'
'-x+1/2, y+1/2, -z+1/2'
'-x, -y, -z'
'x, -y, z-1/2'
'-x+1/2, -y+1/2, -z'
'x+1/2, -y+1/2, z-1/2'

loop_
_atom_site_type_symbol
_atom_site_label
_atom_site_fract_x
_atom_site_fract_y
_atom_site_fract_z
_atom_site_U_iso_or_equiv
_atom_site_adp_type
_atom_site_calc_flag
_atom_site_refinement_flags
_atom_site_occupancy
_atom_site_symmetry_multiplicity
S S1 0.07442(3) 0.80412(5) 0.43577(4) 0.04451(17) Uani d . 1 1
N N1 -0.02089(8) 0.72028(14) 0.48345(12) 0.0373(3) Uani d . 1 1
N N2 -0.07352(8) 0.71633(15) 0.29028(12) 0.0420(4) Uani d D 1 1
F F1 0.19803(9) 0.90181(15) 0.93207(11) 0.0869(5) Uani d . 1 1
C C1 0.16002(12) 0.7460(2) 0.79555(16) 0.0543(5) Uani d . 1 1
H H1A 0.2064 0.7022 0.8522 0.065 Uiso calc R 1 1
C C2 0.14420(13) 0.8571(2) 0.82123(16) 0.0531(5) Uani d . 1 1
C C3 0.07749(13) 0.92469(19) 0.74188(18) 0.0528(5) Uani d . 1 1
H H3A 0.0686 0.9998 0.7627 0.063 Uiso calc R 1 1
C C4 0.02300(11) 0.87899(18) 0.62920(16) 0.0447(4) Uani d . 1 1
H H4A -0.0231 0.9235 0.5730 0.054 Uiso calc R 1 1
C C5 0.03739(10) 0.76731(16) 0.60068(14) 0.0364(4) Uani d . 1 1
C C6 0.10517(12) 0.70054(18) 0.68297(16) 0.0467(5) Uani d . 1 1
H H6A 0.1142 0.6250 0.6631 0.056 Uiso calc R 1 1
C C7 -0.01163(10) 0.74492(16) 0.40060(14) 0.0338(4) Uani d . 1 1
C C8 -0.08797(11) 0.65017(17) 0.45490(16) 0.0431(4) Uani d . 1 1
C C9 -0.15077(11) 0.63413(18) 0.34358(16) 0.0455(4) Uani d . 1 1
H H9A -0.1926 0.5838 0.3253 0.055 Uiso calc R 1 1
C C10 -0.15696(10) 0.69430(17) 0.24567(15) 0.0414(4) Uani d . 1 1
C C11 -0.19692(13) 0.6099(2) 0.13948(17) 0.0592(6) Uani d . 1 1
H H11A -0.1681 0.5335 0.1627 0.089 Uiso calc R 1 1
H H11B -0.1963 0.6486 0.0809 0.089 Uiso calc R 1 1
H H11C -0.2516 0.5945 0.1080 0.089 Uiso calc R 1 1
C C12 -0.20189(12) 0.8167(2) 0.2106(2) 0.0599(6) Uani d . 1 1
H H12A -0.1762 0.8688 0.2782 0.090 Uiso calc R 1 1
H H12B -0.2566 0.8020 0.1791 0.090 Uiso calc R 1 1
H H12C -0.2011 0.8560 0.1524 0.090 Uiso calc R 1 1
C C13 -0.07976(15) 0.5930(2) 0.55542(19) 0.0670(7) Uani d . 1 1
H H13A -0.1280 0.5485 0.5262 0.100 Uiso calc R 1 1
H H13B -0.0713 0.6563 0.6079 0.100 Uiso calc R 1 1
H H13C -0.0347 0.5376 0.5964 0.100 Uiso calc R 1 1
H H14A -0.0688(12) 0.7351(19) 0.2377(14) 0.052(6) Uiso d D 1 1

loop_
_atom_site_aniso_label
_atom_site_aniso_U_11
_atom_site_aniso_U_22
_atom_site_aniso_U_33
_atom_site_aniso_U_12
_atom_site_aniso_U_13
_atom_site_aniso_U_23
S1 0.0318(2) 0.0689(3) 0.0334(3) -0.0048(2) 0.0206(2) -0.0011(2)
N1 0.0375(8) 0.0477(9) 0.0288(7) -0.0032(6) 0.0216(6) -0.0019(6)
N2 0.0330(8) 0.0655(10) 0.0288(7) -0.0041(7) 0.0199(7) -0.0017(7)
F1 0.0906(10) 0.0940(11) 0.0403(7) -0.0210(8) 0.0233(7) -0.0230(7)
C1 0.0508(12) 0.0621(13) 0.0353(10) 0.0047(10) 0.0197(9) 0.0064(9)
C2 0.0574(12) 0.0620(13) 0.0343(10) -0.0166(10) 0.0257(10) -0.0112(9)
C3 0.0612(13) 0.0486(11) 0.0534(12) -0.0070(10) 0.0381(11) -0.0144(9)
C4 0.0450(10) 0.0464(11) 0.0439(10) 0.0026(8) 0.0283(9) -0.0017(8)
C5 0.0392(9) 0.0445(10) 0.0302(8) -0.0030(7) 0.0238(8) -0.0014(7)
C6 0.0520(11) 0.0482(11) 0.0388(10) 0.0062(9) 0.0277(9) 0.0000(8)
C7 0.0328(8) 0.0401(9) 0.0294(8) 0.0041(7) 0.0197(7) 0.0017(7)
C8 0.0468(10) 0.0472(10) 0.0458(10) -0.0068(8) 0.0340(9) -0.0027(8)
C9 0.0415(10) 0.0505(11) 0.0486(11) -0.0093(8) 0.0301(9) -0.0042(9)
C10 0.0304(9) 0.0504(11) 0.0377(9) -0.0061(8) 0.0184(8) -0.0033(8)
C11 0.0513(12) 0.0700(14) 0.0408(11) -0.0159(10) 0.0211(10) -0.0114(10)
C12 0.0440(11) 0.0606(13) 0.0680(14) 0.0035(10) 0.0314(11) 0.0068(11)
C13 0.0764(16) 0.0826(17) 0.0574(13) -0.0205(13) 0.0493(13) 0.0003(12)

loop_
_atom_type_symbol
_atom_type_description
_atom_type_scat_dispersion_real
_atom_type_scat_dispersion_imag
_atom_type_scat_source
C C 0.0033 0.0016 'International Tables Vol C Tables 4.2.6.8 and 6.1.1.4'
H H 0.0000 0.0000 'International Tables Vol C Tables 4.2.6.8 and 6.1.1.4'
N N 0.0061 0.0033 'International Tables Vol C Tables 4.2.6.8 and 6.1.1.4'
F F 0.0171 0.0103 'International Tables Vol C Tables 4.2.6.8 and 6.1.1.4'
S S 0.1246 0.1234 'International Tables Vol C Tables 4.2.6.8 and 6.1.1.4'

loop_
_geom_angle_atom_site_label_1
_geom_angle_atom_site_label_2
_geom_angle_atom_site_label_3
_geom_angle
C7 N1 C8 120.85(14)
C7 N1 C5 119.30(14)
C8 N1 C5 119.84(14)
C7 N2 C10 125.38(14)
C7 N2 H14A 116.6(14)
C10 N2 H14A 114.8(14)
C2 C1 C6 118.16(19)
C2 C1 H1A 120.9
C6 C1 H1A 120.9
C3 C2 F1 118.5(2)
C3 C2 C1 123.24(18)
F1 C2 C1 118.21(19)
C2 C3 C4 118.33(19)
C2 C3 H3A 120.8
C4 C3 H3A 120.8
C5 C4 C3 119.74(18)
C5 C4 H4A 120.1
C3 C4 H4A 120.1
C6 C5 C4 120.68(16)
C6 C5 N1 120.46(16)
C4 C5 N1 118.85(16)
C5 C6 C1 119.84(18)
C5 C6 H6A 120.1
C1 C6 H6A 120.1
N2 C7 N1 116.45(15)
N2 C7 S1 121.47(13)
N1 C7 S1 122.06(12)
C9 C8 N1 119.19(16)
C9 C8 C13 124.10(18)
N1 C8 C13 116.62(16)
C8 C9 C10 122.35(16)
C8 C9 H9A 118.8
C10 C9 H9A 118.8
N2 C10 C9 106.33(14)
N2 C10 C11 107.52(16)
C9 C10 C11 111.60(16)
N2 C10 C12 109.50(15)
C9 C10 C12 111.38(17)
C11 C10 C12 110.33(16)
C10 C11 H11A 109.5
C10 C11 H11B 109.5
H11A C11 H11B 109.5
C10 C11 H11C 109.5
H11A C11 H11C 109.5
H11B C11 H11C 109.5
C10 C12 H12A 109.5
C10 C12 H12B 109.5
H12A C12 H12B 109.5
C10 C12 H12C 109.5
H12A C12 H12C 109.5
H12B C12 H12C 109.5
C8 C13 H13A 109.5
C8 C13 H13B 109.5
H13A C13 H13B 109.5
C8 C13 H13C 109.5
H13A C13 H13C 109.5
H13B C13 H13C 109.5

loop_
_geom_bond_atom_site_label_1
_geom_bond_atom_site_label_2
_geom_bond_distance
S1 C7 1.6875(17)
N1 C7 1.366(2)
N1 C8 1.430(2)
N1 C5 1.443(2)
N2 C7 1.334(2)
N2 C10 1.477(2)
N2 H14A 0.858(9)
F1 C2 1.362(2)
C1 C2 1.367(3)
C1 C6 1.384(3)
C1 H1A 0.9300
C2 C3 1.358(3)
C3 C4 1.385(3)
C3 H3A 0.9300
C4 C5 1.378(3)
C4 H4A 0.9300
C5 C6 1.374(2)
C6 H6A 0.9300
C8 C9 1.322(3)
C8 C13 1.499(3)
C9 C10 1.501(3)
C9 H9A 0.9300
C10 C11 1.524(3)
C10 C12 1.528(3)
C11 H11A 0.9600
C11 H11B 0.9600
C11 H11C 0.9600
C12 H12A 0.9600
C12 H12B 0.9600
C12 H12C 0.9600
C13 H13A 0.9600
C13 H13B 0.9600
C13 H13C 0.9600

loop_
_geom_hbond_atom_site_label_D
_geom_hbond_atom_site_label_H
_geom_hbond_atom_site_label_A
_geom_hbond_site_symmetry_A
_geom_hbond_distance_DH
_geom_hbond_distance_HA
_geom_hbond_distance_DA
_geom_hbond_angle_DHA
N2 H14A S1 2_555 0.86(2) 2.57(2) 3.422(2) 172(2)

loop_
_geom_torsion_atom_site_label_1
_geom_torsion_atom_site_label_2
_geom_torsion_atom_site_label_3
_geom_torsion_atom_site_label_4
_geom_torsion
C6 C1 C2 C3 0.0(3)
C6 C1 C2 F1 179.83(19)
F1 C2 C3 C4 179.86(18)
C1 C2 C3 C4 -0.3(3)
C2 C3 C4 C5 0.2(3)
C3 C4 C5 C6 0.2(3)
C3 C4 C5 N1 178.83(16)
C7 N1 C5 C6 -88.4(2)
C8 N1 C5 C6 92.4(2)
C7 N1 C5 C4 93.0(2)
C8 N1 C5 C4 -86.2(2)
C4 C5 C6 C1 -0.5(3)
N1 C5 C6 C1 -179.11(17)
C2 C1 C6 C5 0.4(3)
C10 N2 C7 N1 18.2(3)
C10 N2 C7 S1 -163.71(14)
C8 N1 C7 N2 9.5(2)
C5 N1 C7 N2 -169.62(15)
C8 N1 C7 S1 -168.57(14)
C5 N1 C7 S1 12.3(2)
C7 N1 C8 C9 -16.1(3)
C5 N1 C8 C9 163.03(17)
C7 N1 C8 C13 160.48(18)
C5 N1 C8 C13 -20.4(3)
N1 C8 C9 C10 -4.4(3)
C13 C8 C9 C10 179.3(2)
C7 N2 C10 C9 -34.3(2)
C7 N2 C10 C11 -153.97(18)
C7 N2 C10 C12 86.1(2)
C8 C9 C10 N2 26.1(3)
C8 C9 C10 C11 143.1(2)
C8 C9 C10 C12 -93.1(2)

_cod_database_fobs_code 1543737
